data_4500723
loop_
_publ_author_name
'Nishizawa, Natsuko'
'Nakamura, Junya'
'Matsumoto, Akikazu'

_publ_section_title
;
 Single-Crystal-to-Single-Crystal Transformation of Di(isopropylammonium)
 (Z,Z)-Muconate into the (E,E)-Muconate during One-Way Photoisomerization
 in the Solid State
;
_journal_issue 8
_journal_name_full 'Crystal Growth &amp; Design'
_journal_page_first 3442
_journal_paper_doi 10.1021/cg200184c
_journal_volume 11
_journal_year 2011
_chemical_formula_moiety 'C12 H24 N2 O4 '
_chemical_formula_sum 'C12 H24 N2 O4'
_chemical_formula_weight 260.33
_chemical_name_systematic
; 
 ? 
;
_space_group_IT_number 14
_symmetry_cell_setting monoclinic
_symmetry_space_group_name_Hall '-P 2yn'
_symmetry_space_group_name_H-M 'P 1 21/n 1'
_atom_sites_solution_hydrogens geom
_atom_sites_solution_primary direct
_atom_sites_solution_secondary difmap
_audit_creation_method SHELXL-97
_cell_angle_alpha 90.00
_cell_angle_beta 94.839(10)
_cell_angle_gamma 90.00
_cell_formula_units_Z 2
_cell_length_a 6.5022(14)
_cell_length_b 5.8929(16)
_cell_length_c 20.534(6)
_cell_measurement_reflns_used 4484
_cell_measurement_temperature 123(2)
_cell_measurement_theta_max 27.4
_cell_measurement_theta_min 3.2
_cell_volume 784.0(4)
_computing_cell_refinement PROCESS-AUTO
_computing_data_collection PROCESS-AUTO
_computing_data_reduction CrystalStructure
_computing_publication_material 'CrystalStructure 3.8'
_computing_structure_refinement 'SHELXL-97 (Sheldrick, 1997)'
_computing_structure_solution SIR92
_diffrn_ambient_temperature 123(2)
_diffrn_detector_area_resol_mean 10.00
_diffrn_measured_fraction_theta_full 0.944
_diffrn_measured_fraction_theta_max 0.944
_diffrn_measurement_device_type 'Rigaku RAXIS-RAPID'
_diffrn_measurement_method \w
_diffrn_radiation_monochromator graphite
_diffrn_radiation_source 'fine-focus sealed tube'
_diffrn_radiation_type MoK\a
_diffrn_radiation_wavelength 0.71075
_diffrn_reflns_av_R_equivalents 0.0446
_diffrn_reflns_av_sigmaI/netI 0.0607
_diffrn_reflns_limit_h_max 8
_diffrn_reflns_limit_h_min -8
_diffrn_reflns_limit_k_max 7
_diffrn_reflns_limit_k_min -7
_diffrn_reflns_limit_l_max 26
_diffrn_reflns_limit_l_min -26
_diffrn_reflns_number 4114
_diffrn_reflns_theta_full 27.48
_diffrn_reflns_theta_max 27.48
_diffrn_reflns_theta_min 3.22
_exptl_absorpt_coefficient_mu 0.082
_exptl_absorpt_correction_T_max 0.9837
_exptl_absorpt_correction_T_min 0.9679
_exptl_absorpt_correction_type none
_exptl_crystal_colour colorless
_exptl_crystal_density_diffrn 1.103
_exptl_crystal_density_method 'not measured'
_exptl_crystal_description block
_exptl_crystal_F_000 284
_exptl_crystal_size_max 0.40
_exptl_crystal_size_mid 0.30
_exptl_crystal_size_min 0.20
_refine_diff_density_max 0.295
_refine_diff_density_min -0.203
_refine_diff_density_rms 0.040
_refine_ls_extinction_method none
_refine_ls_goodness_of_fit_ref 0.915
_refine_ls_hydrogen_treatment mixed
_refine_ls_matrix_type full
_refine_ls_number_parameters 143
_refine_ls_number_reflns 1708
_refine_ls_number_restraints 0
_refine_ls_restrained_S_all 0.915
_refine_ls_R_factor_all 0.0942
_refine_ls_R_factor_gt 0.0504
_refine_ls_shift/su_max 6.796
_refine_ls_shift/su_mean 0.050
_refine_ls_structure_factor_coef Fsqd
_refine_ls_weighting_details 'calc w=1/[\s^2^(Fo^2^)+(0.0707P)^2^+0.0000P] where P=(Fo^2^+2Fc^2^)/3'
_refine_ls_weighting_scheme calc
_refine_ls_wR_factor_gt 0.1187
_refine_ls_wR_factor_ref 0.1286
_reflns_number_gt 977
_reflns_number_total 1708
_reflns_threshold_expression >2sigma(I)
_cod_data_source_file cg200184c_si_003.cif
_cod_data_source_block ZZ-iPr_salt_UV5h
_cod_original_cell_volume 784.0(3)
_cod_database_code 4500723

loop_
_symmetry_equiv_pos_as_xyz
'x, y, z'
'-x+1/2, y+1/2, -z+1/2'
'-x, -y, -z'
'x-1/2, -y-1/2, z-1/2'

loop_
_atom_site_label
_atom_site_type_symbol
_atom_site_fract_x
_atom_site_fract_y
_atom_site_fract_z
_atom_site_U_iso_or_equiv
_atom_site_adp_type
_atom_site_occupancy
_atom_site_symmetry_multiplicity
_atom_site_calc_flag
_atom_site_refinement_flags
_atom_site_disorder_group
C1 C 0.0062(4) 0.8858(6) 0.48566(19) 0.0330(10) Uani 0.838(12) 1 d P 1
H1 H -0.0224 0.7618 0.5130 0.044(5) Uiso 1 1 calc R 1
C2 C 0.0537(7) 0.8341(7) 0.4249(2) 0.0351(10) Uani 0.838(12) 1 d P 1
H2 H 0.0504 0.6779 0.4134 0.042 Uiso 1 1 calc R 1
C3 C 0.1124(6) 1.0006(8) 0.37256(18) 0.0353(13) Uani 0.838(12) 1 d P 1
O1 O 0.0575(10) 1.2046(10) 0.3708(2) 0.0678(18) Uani 0.838(12) 1 d P 1
O2 O 0.2165(8) 0.9069(10) 0.3295(3) 0.0381(9) Uani 0.838(12) 1 d P 1
C1E C 0.009(3) 1.033(8) 0.4751(17) 0.088(10) Uani 0.162(12) 1 d P 2
H1E H -0.0441 1.1800 0.4651 0.106 Uiso 0.162(12) 1 calc PR 2
C2E C 0.103(4) 0.914(6) 0.4240(18) 0.067(12) Uani 0.162(12) 1 d P 2
H2E H 0.1699 0.7745 0.4355 0.081 Uiso 0.162(12) 1 calc PR 2
C3E C 0.107(5) 0.981(5) 0.364(3) 0.16(3) Uani 0.162(12) 1 d P 2
O1E O 0.049(3) 1.192(4) 0.3764(6) 0.017(4) Uani 0.162(12) 1 d P 2
O2E O 0.199(5) 0.951(5) 0.3170(17) 0.048(6) Uani 0.162(12) 1 d P 2
N1 N 0.3216(3) 0.4708(3) 0.30838(8) 0.0412(5) Uani 1 1 d . .
H7A H 0.313(3) 0.462(4) 0.2617(12) 0.057(6) Uiso 1 1 d . .
H7B H 0.282(3) 0.608(4) 0.3198(10) 0.045(6) Uiso 1 1 d . .
H7C H 0.215(4) 0.370(4) 0.3272(12) 0.080(8) Uiso 1 1 d . .
C4 C 0.5392(3) 0.4218(4) 0.33307(9) 0.0486(6) Uani 1 1 d . .
H4 H 0.5747 0.2646 0.3195 0.058 Uiso 1 1 calc R .
C5 C 0.6796(3) 0.5878(4) 0.30216(10) 0.0573(6) Uani 1 1 d . .
H5A H 0.6542 0.7413 0.3180 0.086 Uiso 1 1 calc R .
H5B H 0.6516 0.5833 0.2545 0.086 Uiso 1 1 calc R .
H5C H 0.8239 0.5462 0.3140 0.086 Uiso 1 1 calc R .
C6 C 0.5583(3) 0.4333(5) 0.40689(10) 0.0681(7) Uani 1 1 d . .
H6A H 0.4603 0.3273 0.4242 0.102 Uiso 1 1 calc R .
H6B H 0.5280 0.5879 0.4209 0.102 Uiso 1 1 calc R .
H6C H 0.6991 0.3922 0.4235 0.102 Uiso 1 1 calc R .

loop_
_atom_site_aniso_label
_atom_site_aniso_U_11
_atom_site_aniso_U_22
_atom_site_aniso_U_33
_atom_site_aniso_U_23
_atom_site_aniso_U_13
_atom_site_aniso_U_12
C1 0.0440(14) 0.0255(19) 0.0297(17) 0.0058(14) 0.0050(10) -0.0016(11)
C2 0.045(2) 0.0276(17) 0.033(2) 0.0028(15) 0.0011(15) -0.0079(14)
C3 0.044(2) 0.039(3) 0.0234(15) -0.0018(12) 0.0081(13) -0.0066(17)
O1 0.065(3) 0.049(3) 0.092(3) -0.001(2) 0.023(2) 0.008(2)
O2 0.0478(18) 0.036(2) 0.031(2) 0.0080(15) 0.0078(13) 0.0082(17)
C1E 0.069(11) 0.08(2) 0.11(3) 0.02(2) -0.029(15) 0.016(13)
C2E 0.043(14) 0.07(2) 0.09(2) -0.069(19) -0.013(13) 0.005(13)
C3E 0.07(2) 0.046(18) 0.34(7) -0.11(3) -0.15(3) 0.065(15)
O1E 0.036(8) 0.015(8) 0.000(5) 0.015(4) 0.010(5) 0.001(6)
O2E 0.078(10) 0.032(10) 0.035(12) 0.018(7) 0.004(7) 0.049(7)
N1 0.0470(10) 0.0387(11) 0.0383(10) -0.0007(8) 0.0063(7) 0.0039(8)
C4 0.0441(11) 0.0526(13) 0.0493(12) 0.0066(9) 0.0061(9) 0.0100(10)
C5 0.0465(12) 0.0695(16) 0.0560(13) 0.0037(11) 0.0050(10) -0.0003(11)
C6 0.0507(13) 0.100(2) 0.0523(13) 0.0182(13) -0.0024(10) 0.0065(13)

loop_
_atom_type_symbol
_atom_type_description
_atom_type_scat_dispersion_real
_atom_type_scat_dispersion_imag
_atom_type_scat_source
C C 0.0033 0.0016 'International Tables Vol C Tables 4.2.6.8 and 6.1.1.4'
H H 0.0000 0.0000 'International Tables Vol C Tables 4.2.6.8 and 6.1.1.4'
O O 0.0106 0.0060 'International Tables Vol C Tables 4.2.6.8 and 6.1.1.4'
N N 0.0061 0.0033 'International Tables Vol C Tables 4.2.6.8 and 6.1.1.4'

loop_
_geom_angle_atom_site_label_1
_geom_angle_atom_site_label_2
_geom_angle_atom_site_label_3
_geom_angle
_geom_angle_site_symmetry_1
_geom_angle_site_symmetry_3
C2 C1 C1 127.0(4) . 3_576
C1 C2 C3 126.7(4) . .
O1 C3 O2 124.0(4) . .
O1 C3 C2 123.3(4) . .
O2 C3 C2 112.7(5) . .
C1E C1E C2E 126(6) 3_576 .
C3E C2E C1E 126(4) . .
C3E C2E O1E 44(2) . .
C1E C2E O1E 83(2) . .
O2E C3E C2E 141(3) . .
O2E C3E O1E 118(4) . .
C2E C3E O1E 94(4) . .
C3E O1E C2E 42(3) . .
N1 C4 C6 109.14(16) . .
N1 C4 C5 108.74(16) . .
C6 C4 C5 112.95(18) . .

loop_
_geom_bond_atom_site_label_1
_geom_bond_atom_site_label_2
_geom_bond_distance
_geom_bond_site_symmetry_2
C1 C2 1.345(5) .
C1 C1 1.474(6) 3_576
C2 C3 1.527(4) .
C3 O1 1.254(7) .
C3 O2 1.283(8) .
C1E C1E 1.11(6) 3_576
C1E C2E 1.44(5) .
C2E C3E 1.30(6) .
C2E O1E 1.92(5) .
C3E O2E 1.19(7) .
C3E O1E 1.33(3) .
N1 C4 1.490(3) .
C4 C6 1.512(3) .
C4 C5 1.514(3) .

loop_
_geom_torsion_atom_site_label_1
_geom_torsion_atom_site_label_2
_geom_torsion_atom_site_label_3
_geom_torsion_atom_site_label_4
_geom_torsion
_geom_torsion_site_symmetry_1
C1 C1 C2 C3 2.1(7) 3_576
C1 C2 C3 O1 -25.3(8) .
C1 C2 C3 O2 157.1(4) .
C1E C1E C2E C3E 173(5) 3_576
C1E C1E C2E O1E -177(5) 3_576
C1E C2E C3E O2E 160(4) .
O1E C2E C3E O2E 145(7) .
C1E C2E C3E O1E 15(4) .
O2E C3E O1E C2E -156(4) .
C1E C2E O1E C3E -168(3) .
